data_7240802
loop_
_publ_author_name
'Garc\'ia-Valdivia, Antonio A.'
'Zabala-Lekuona, Andoni'
'Ram\'irez-Rodr\'iguez, Gloria Bel\'en'
'Delgado-L\'opez, Jos\'e Manuel'
'Fernandez, Belen'
'Cepeda, Javier'
'Rodr\'iguez Di\'eguez, Antonio'

_publ_section_title
;
 2D-Coordination Polymers based on 1H-Indazole-4-carboxylic acid and
 Transition Metal ions: Magnetic, Luminescent and Biological Properties
;
_journal_name_full CrystEngComm
_journal_paper_doi 10.1039/D0CE00544D
_journal_year 2020
_chemical_formula_sum 'C16 H12 Cu N4 O5'
_chemical_formula_weight 403.84
_space_group_crystal_system monoclinic
_space_group_IT_number 14
_space_group_name_Hall '-P 2ybc'
_space_group_name_H-M_alt 'P 1 21/c 1'
_atom_sites_solution_hydrogens mixed
_audit_creation_method SHELXL-2014
_audit_update_record
;
2020-01-28 deposited with the CCDC.	2020-06-30 downloaded from the CCDC.
;
_cell_angle_alpha 90
_cell_angle_beta 94.716(2)
_cell_angle_gamma 90
_cell_formula_units_Z 4
_cell_length_a 10.1061(8)
_cell_length_b 9.8617(7)
_cell_length_c 14.7053(8)
_cell_measurement_reflns_used 5089
_cell_measurement_temperature 100(2)
_cell_measurement_theta_max 28.5
_cell_measurement_theta_min 2.49
_cell_volume 1460.62(17)
_computing_cell_refinement 'Bruker Apex II'
_computing_data_collection 'Bruker ApexII'
_computing_data_reduction 'Bruker Apex II'
_computing_publication_material 'SHELXL-2014 (Sheldrick, 2014)'
_computing_structure_refinement 'SHELXL-2014 (Sheldrick, 2014)'
_computing_structure_solution 'SHELXL-2014 (Sheldrick, 2014)'
_diffrn_ambient_temperature 100(2)
_diffrn_measured_fraction_theta_full 1.000
_diffrn_measured_fraction_theta_max 0.994
_diffrn_measurement_device_type 'Bruker D8 Venture'
_diffrn_measurement_method 'Phi and Omega Scans'
_diffrn_radiation_type MoK\a
_diffrn_radiation_wavelength 0.71073
_diffrn_reflns_av_R_equivalents 0.1496
_diffrn_reflns_av_unetI/netI 0.0784
_diffrn_reflns_Laue_measured_fraction_full 1.000
_diffrn_reflns_Laue_measured_fraction_max 0.994
_diffrn_reflns_limit_h_max 13
_diffrn_reflns_limit_h_min -13
_diffrn_reflns_limit_k_max 13
_diffrn_reflns_limit_k_min -13
_diffrn_reflns_limit_l_max 19
_diffrn_reflns_limit_l_min -17
_diffrn_reflns_number 31300
_diffrn_reflns_point_group_measured_fraction_full 1.000
_diffrn_reflns_point_group_measured_fraction_max 0.994
_diffrn_reflns_theta_full 25.242
_diffrn_reflns_theta_max 28.767
_diffrn_reflns_theta_min 2.489
_diffrn_source 'fine-focus sealed tube'
_exptl_absorpt_coefficient_mu 1.537
_exptl_absorpt_correction_T_max 0.746
_exptl_absorpt_correction_T_min 0.665
_exptl_absorpt_correction_type empirical
_exptl_absorpt_process_details
;
SADABS-2014/3 (Bruker,2014/3) was used for absorption correction.
wR2(int) was 0.0706 before and 0.0469 after correction.
The Ratio of minimum to maximum transmission is 0.9433.
The \l/2 correction factor is 0.00150.
;
_exptl_crystal_colour green
_exptl_crystal_density_diffrn 1.836
_exptl_crystal_description Prismatic
_exptl_crystal_F_000 820
_refine_diff_density_max 0.663
_refine_diff_density_min -1.303
_refine_diff_density_rms 0.147
_refine_ls_extinction_method none
_refine_ls_goodness_of_fit_ref 1.201
_refine_ls_hydrogen_treatment constr
_refine_ls_matrix_type full
_refine_ls_number_parameters 225
_refine_ls_number_reflns 3769
_refine_ls_number_restraints 12
_refine_ls_restrained_S_all 1.206
_refine_ls_R_factor_all 0.1269
_refine_ls_R_factor_gt 0.0868
_refine_ls_shift/su_max 0.000
_refine_ls_shift/su_mean 0.000
_refine_ls_structure_factor_coef Fsqd
_refine_ls_weighting_details 'w=1/[\s^2^(Fo^2^)+(0.0147P)^2^+9.7659P] where P=(Fo^2^+2Fc^2^)/3'
_refine_ls_weighting_scheme calc
_refine_ls_wR_factor_gt 0.1254
_refine_ls_wR_factor_ref 0.1355
_reflns_Friedel_coverage 0.000
_reflns_number_gt 2769
_reflns_number_total 3769
_reflns_threshold_expression 'I > 2\s(I)'
_cod_data_source_file d0ce00544d2.cif
_cod_data_source_block Compound3
_cod_depositor_comments
;
The following automatic conversions were performed:

data item '_exptl_absorpt_correction_type' value 'Empirical' was
changed to 'empirical' in accordance with the
/home/data/users/saulius/crontab/automatic-downloads/rss-feeds/RSC/lib/dictionaries/cif_core.dic
dictionary named 'cif_core.dic' version 2.4.2 last updated on
2011-04-26.

Automatic conversion script
Id: cif_fix_values 7556 2019-12-06 15:28:31Z antanas 
;
_cod_original_sg_symbol_H-M 'P 21/c'
_cod_database_code 7240802
_shelx_space_group_comment
;
The symmetry employed for this shelxl refinement is uniquely defined
by the following loop, which should always be used as a source of
symmetry information in preference to the above space-group names.
They are only intended as comments.
;
_shelxl_version_number 2014-3

loop_
_space_group_symop_operation_xyz
'x, y, z'
'-x, y+1/2, -z+1/2'
'-x, -y, -z'
'x, -y-1/2, z-1/2'

loop_
_atom_site_label
_atom_site_type_symbol
_atom_site_fract_x
_atom_site_fract_y
_atom_site_fract_z
_atom_site_U_iso_or_equiv
_atom_site_adp_type
_atom_site_occupancy
_atom_site_site_symmetry_order
_atom_site_calc_flag
_atom_site_refinement_flags_posn
_atom_site_refinement_flags_adp
_atom_site_refinement_flags_occupancy
_atom_site_disorder_assembly
_atom_site_disorder_group
Cu1 Cu 0.77554(6) 0.00458(7) 0.03593(4) 0.00606(14) Uani 1 1 d . . . . .
C1A C 0.7276(5) -0.2085(5) 0.1790(3) 0.0093(10) Uani 1 1 d . . . . .
H1A H 0.7962 -0.1784 0.2200 0.011 Uiso 1 1 calc R U . . .
C2A C 0.6424(5) -0.3184(5) 0.1945(3) 0.0097(10) Uani 1 1 d . . . . .
C3A C 0.6283(5) -0.4109(5) 0.2664(3) 0.0082(10) Uani 1 1 d . . . . .
C4A C 0.5331(5) -0.5118(6) 0.2513(3) 0.0155(11) Uani 1 1 d . . . . .
H4A H 0.5245 -0.5769 0.2962 0.019 Uiso 1 1 calc R U . . .
C5A C 0.4490(5) -0.5185(6) 0.1699(3) 0.0182(12) Uani 1 1 d . . . . .
H5A H 0.3866 -0.5877 0.1626 0.022 Uiso 1 1 calc R U . . .
C6A C 0.4571(5) -0.4257(5) 0.1012(3) 0.0149(11) Uani 1 1 d . . . . .
H6A H 0.3999 -0.4284 0.0484 0.018 Uiso 1 1 calc R U . . .
C7A C 0.5567(5) -0.3261(5) 0.1148(3) 0.0098(10) Uani 1 1 d . . . . .
C8A C 0.7124(5) -0.1022(5) -0.1434(3) 0.0116(10) Uani 1 1 d . . . . .
N1A N 0.6959(4) -0.1545(4) 0.0978(3) 0.0085(8) Uani 1 1 d . . . . .
N2A N 0.5928(4) -0.2275(4) 0.0584(3) 0.0116(9) Uani 1 1 d . . . . .
H2A H 0.5554 -0.2128 0.0046 0.014 Uiso 1 1 calc R U . . .
O1A O 0.6697(3) -0.0354(3) -0.0775(2) 0.0114(8) Uiso 1 1 d . . . . .
O2A O 0.8103(4) -0.1755(4) -0.1403(3) 0.0191(9) Uani 1 1 d . . . . .
C1B C 0.8436(5) 0.2000(5) -0.1095(3) 0.0089(10) Uani 1 1 d . U . . .
H1B H 0.7722 0.1733 -0.1495 0.011 Uiso 1 1 calc R U . . .
C2B C 0.9328(5) 0.3050(5) -0.1275(3) 0.0078(9) Uani 1 1 d . . . . .
C3B C 0.9510(5) 0.3963(5) -0.1995(3) 0.0084(10) Uani 1 1 d . . . . .
C4B C 1.0502(5) 0.4895(6) -0.1868(3) 0.0112(10) Uani 1 1 d . . . . .
H4B H 1.0626 0.5509 -0.2333 0.013 Uiso 1 1 calc R U . . .
C5B C 1.1357(4) 0.4968(6) -0.1050(3) 0.0133(9) Uani 1 1 d . . . . .
H5B H 1.2005 0.5639 -0.0989 0.016 Uiso 1 1 calc R U . . .
C6B C 1.1241(5) 0.4063(5) -0.0349(3) 0.0090(10) Uani 1 1 d . . . . .
H6B H 1.1808 0.4087 0.0182 0.011 Uiso 1 1 calc R U . . .
C7B C 1.0210(5) 0.3094(5) -0.0481(3) 0.0071(9) Uani 1 1 d . . . . .
C8B C 0.8645(5) 0.1152(5) 0.2121(3) 0.0118(11) Uani 1 1 d . . . . .
N1B N 0.8741(4) 0.1447(4) -0.0291(3) 0.0083(8) Uani 1 1 d . . . . .
N2B N 0.9823(4) 0.2115(4) 0.0093(3) 0.0077(8) Uiso 1 1 d . . . . .
H2B H 1.0208 0.1944 0.0624 0.009 Uiso 1 1 calc R U . . .
O1B O 0.8907(4) 0.0334(3) 0.1492(2) 0.0106(8) Uani 1 1 d . . . . .
O2B O 0.7759(4) 0.2029(4) 0.2065(3) 0.0191(9) Uani 1 1 d . U . . .
O1W O 0.5985(4) 0.1422(4) 0.0765(2) 0.0159(8) Uani 1 1 d . . . . .
H1W1 H 0.6397 0.1938 0.1172 0.019 Uiso 1 1 d R U . . .
H2W1 H 0.5404 0.0898 0.0963 0.019 Uiso 1 1 d R U . . .

loop_
_atom_site_aniso_label
_atom_site_aniso_U_11
_atom_site_aniso_U_22
_atom_site_aniso_U_33
_atom_site_aniso_U_23
_atom_site_aniso_U_13
_atom_site_aniso_U_12
Cu1 0.0101(3) 0.0059(3) 0.0019(2) -0.0006(2) -0.00093(17) -0.0024(3)
C1A 0.006(2) 0.014(2) 0.007(2) -0.0031(19) -0.0045(18) -0.001(2)
C2A 0.008(2) 0.012(3) 0.008(2) 0.0000(19) -0.0008(19) 0.003(2)
C3A 0.009(2) 0.007(2) 0.008(2) -0.0003(18) -0.0013(19) 0.0030(19)
C4A 0.020(3) 0.014(3) 0.013(2) 0.002(2) -0.0005(19) -0.002(2)
C5A 0.016(3) 0.022(3) 0.017(3) 0.000(2) -0.002(2) -0.009(2)
C6A 0.014(3) 0.021(3) 0.010(2) -0.004(2) -0.004(2) -0.007(2)
C7A 0.011(2) 0.011(2) 0.008(2) -0.0015(19) 0.0022(19) 0.000(2)
C8A 0.009(2) 0.008(2) 0.018(3) 0.001(2) 0.003(2) -0.004(2)
N1A 0.010(2) 0.007(2) 0.0083(19) -0.0004(16) -0.0018(16) -0.0013(16)
N2A 0.015(2) 0.014(2) 0.0043(19) 0.0011(17) -0.0058(17) -0.0003(19)
O2A 0.016(2) 0.025(2) 0.0142(19) -0.0021(16) -0.0109(16) 0.0046(17)
C1B 0.0094(13) 0.0091(13) 0.0081(13) 0.0001(9) -0.0003(9) -0.0003(9)
C2B 0.008(2) 0.010(2) 0.006(2) -0.0042(18) 0.0012(18) -0.0006(19)
C3B 0.010(2) 0.012(2) 0.004(2) -0.0010(18) -0.0002(18) 0.0028(19)
C4B 0.013(2) 0.009(2) 0.012(2) 0.003(2) 0.0051(18) 0.004(2)
C5B 0.008(2) 0.016(2) 0.017(2) 0.002(3) 0.0029(18) 0.000(2)
C6B 0.007(2) 0.011(2) 0.009(2) -0.0031(19) -0.0023(18) 0.0019(19)
C7B 0.008(2) 0.009(2) 0.005(2) -0.0027(18) 0.0017(18) 0.0044(19)
C8B 0.013(3) 0.013(3) 0.009(2) -0.001(2) 0.000(2) -0.007(2)
N1B 0.009(2) 0.008(2) 0.0074(19) 0.0008(16) 0.0006(16) -0.0017(16)
O1B 0.0176(19) 0.0087(18) 0.0049(15) -0.0028(12) -0.0023(13) -0.0026(14)
O2B 0.0201(16) 0.0202(15) 0.0155(15) -0.0041(13) -0.0083(13) 0.0066(13)
O1W 0.0109(19) 0.024(2) 0.0125(18) 0.0034(16) -0.0007(14) -0.0010(16)

loop_
_atom_type_symbol
_atom_type_description
_atom_type_scat_dispersion_real
_atom_type_scat_dispersion_imag
_atom_type_scat_source
C C 0.0033 0.0016 'International Tables Vol C Tables 4.2.6.8 and 6.1.1.4'
H H 0.0000 0.0000 'International Tables Vol C Tables 4.2.6.8 and 6.1.1.4'
N N 0.0061 0.0033 'International Tables Vol C Tables 4.2.6.8 and 6.1.1.4'
O O 0.0106 0.0060 'International Tables Vol C Tables 4.2.6.8 and 6.1.1.4'
Cu Cu 0.3201 1.2651 'International Tables Vol C Tables 4.2.6.8 and 6.1.1.4'

loop_
_geom_angle_atom_site_label_1
_geom_angle_atom_site_label_2
_geom_angle_atom_site_label_3
_geom_angle
_geom_angle_site_symmetry_1
_geom_angle_site_symmetry_3
_geom_angle_publ_flag
O1A Cu1 O1B 175.82(15) . . ?
O1A Cu1 N1B 89.45(16) . . ?
O1B Cu1 N1B 91.26(15) . . ?
O1A Cu1 N1A 90.98(15) . . ?
O1B Cu1 N1A 87.75(15) . . ?
N1B Cu1 N1A 172.18(18) . . ?
O1A Cu1 O1W 87.63(13) . . ?
O1B Cu1 O1W 96.35(14) . . ?
N1B Cu1 O1W 98.14(15) . . ?
N1A Cu1 O1W 89.68(15) . . ?
N1A C1A C2A 110.4(4) . . ?
N1A C1A H1A 124.8 . . ?
C2A C1A H1A 124.8 . . ?
C7A C2A C3A 119.8(5) . . ?
C7A C2A C1A 104.4(4) . . ?
C3A C2A C1A 135.8(5) . . ?
C4A C3A C2A 117.0(4) . . ?
C4A C3A C8A 122.0(4) . 4_556 ?
C2A C3A C8A 120.9(4) . 4_556 ?
C3A C4A C5A 122.0(5) . . ?
C3A C4A H4A 119.0 . . ?
C5A C4A H4A 119.0 . . ?
C6A C5A C4A 121.7(5) . . ?
C6A C5A H5A 119.1 . . ?
C4A C5A H5A 119.1 . . ?
C5A C6A C7A 116.5(5) . . ?
C5A C6A H6A 121.8 . . ?
C7A C6A H6A 121.8 . . ?
N2A C7A C2A 107.2(4) . . ?
N2A C7A C6A 129.9(5) . . ?
C2A C7A C6A 122.8(5) . . ?
O2A C8A O1A 126.9(5) . . ?
O2A C8A C3A 118.4(5) . 4 ?
O1A C8A C3A 114.7(4) . 4 ?
C1A N1A N2A 107.0(4) . . ?
C1A N1A Cu1 130.1(3) . . ?
N2A N1A Cu1 122.8(3) . . ?
C7A N2A N1A 111.0(4) . . ?
C7A N2A H2A 124.5 . . ?
N1A N2A H2A 124.5 . . ?
C8A O1A Cu1 124.0(3) . . ?
N1B C1B C2B 111.5(4) . . ?
N1B C1B H1B 124.3 . . ?
C2B C1B H1B 124.3 . . ?
C7B C2B C1B 103.8(4) . . ?
C7B C2B C3B 119.3(4) . . ?
C1B C2B C3B 137.0(5) . . ?
C4B C3B C2B 117.8(4) . . ?
C4B C3B C8B 122.4(4) . 4_565 ?
C2B C3B C8B 119.7(4) . 4_565 ?
C3B C4B C5B 122.6(5) . . ?
C3B C4B H4B 118.7 . . ?
C5B C4B H4B 118.7 . . ?
C6B C5B C4B 121.1(5) . . ?
C6B C5B H5B 119.4 . . ?
C4B C5B H5B 119.4 . . ?
C5B C6B C7B 116.2(4) . . ?
C5B C6B H6B 121.9 . . ?
C7B C6B H6B 121.9 . . ?
N2B C7B C2B 107.3(4) . . ?
N2B C7B C6B 129.8(4) . . ?
C2B C7B C6B 122.8(4) . . ?
O2B C8B O1B 125.8(5) . . ?
O2B C8B C3B 118.1(4) . 4_566 ?
O1B C8B C3B 116.0(5) . 4_566 ?
C1B N1B N2B 107.0(4) . . ?
C1B N1B Cu1 129.0(3) . . ?
N2B N1B Cu1 123.6(3) . . ?
N1B N2B C7B 110.5(4) . . ?
N1B N2B H2B 124.8 . . ?
C7B N2B H2B 124.8 . . ?
C8B O1B Cu1 124.2(3) . . ?
Cu1 O1W H1W1 100.4 . . ?
Cu1 O1W H2W1 107.2 . . ?
H1W1 O1W H2W1 115.2 . . ?

loop_
_geom_bond_atom_site_label_1
_geom_bond_atom_site_label_2
_geom_bond_distance
_geom_bond_site_symmetry_2
_geom_bond_publ_flag
Cu1 O1A 1.947(3) . ?
Cu1 O1B 1.972(3) . ?
Cu1 N1B 1.993(4) . ?
Cu1 N1A 2.014(4) . ?
Cu1 O1W 2.362(4) . ?
C1A N1A 1.322(6) . ?
C1A C2A 1.415(7) . ?
C1A H1A 0.9300 . ?
C2A C7A 1.401(7) . ?
C2A C3A 1.413(7) . ?
C3A C4A 1.389(7) . ?
C3A C8A 1.521(7) 4_556 ?
C4A C5A 1.412(7) . ?
C4A H4A 0.9300 . ?
C5A C6A 1.370(7) . ?
C5A H5A 0.9300 . ?
C6A C7A 1.409(7) . ?
C6A H6A 0.9300 . ?
C7A N2A 1.348(6) . ?
C8A O2A 1.224(6) . ?
C8A O1A 1.275(6) . ?
C8A C3A 1.521(7) 4 ?
N1A N2A 1.356(6) . ?
N2A H2A 0.8600 . ?
C1B N1B 1.317(6) . ?
C1B C2B 1.412(7) . ?
C1B H1B 0.9300 . ?
C2B C7B 1.410(6) . ?
C2B C3B 1.413(7) . ?
C3B C4B 1.362(7) . ?
C3B C8B 1.510(7) 4_565 ?
C4B C5B 1.423(7) . ?
C4B H4B 0.9300 . ?
C5B C6B 1.376(7) . ?
C5B H5B 0.9300 . ?
C6B C7B 1.415(7) . ?
C6B H6B 0.9300 . ?
C7B N2B 1.361(6) . ?
C8B O2B 1.243(6) . ?
C8B O1B 1.271(6) . ?
C8B C3B 1.510(7) 4_566 ?
N1B N2B 1.359(6) . ?
N2B H2B 0.8600 . ?
O1W H1W1 0.8658 . ?
O1W H2W1 0.8517 . ?

loop_
_geom_hbond_atom_site_label_D
_geom_hbond_atom_site_label_H
_geom_hbond_atom_site_label_A
_geom_hbond_distance_DH
_geom_hbond_distance_HA
_geom_hbond_distance_DA
_geom_hbond_angle_DHA
_geom_hbond_site_symmetry_A
N2A H2A O1W 0.86 2.01 2.784(5) 150.0 3_655
N2B H2B O2A 0.86 1.98 2.750(6) 147.8 3_755
O1W H1W1 O2B 0.87 1.82 2.582(5) 144.9 .
O1W H2W1 O1A 0.85 2.19 2.909(5) 142.7 3_655
